data_4330063
loop_
_publ_author_name
'Dmitri O. Charkin'
'Arthur V. Urmanov'
'Sergey M. Kazakov'
'Dmitri Batuk'
'Artem M. Abakumov'
'Stephan Kn\"oner'
'Elena Gati'
'Bernd Wolf'
'Michael Lang'
'Andrey V. Shevelkov'
'Gustaaf Van Tendeloo'
'Evgeni V. Antipov'

_publ_contact_author 'D.O. Charkin'
_publ_contact_author_address
;
      Department of Chemistry 
      Moscow State University
      119991 Moscow
      Russia
;
_publ_contact_author_email charkin@inorg.chem.msu.ru
_publ_contact_author_fax '+ 7-495-9393504'
_publ_contact_author_name 'Dr. Dmitri O. Charkin'
_publ_contact_author_phone '+ 7-495-9390998'
_publ_section_title
;
 Synthesis, Crystal Structure, Transport, and Magnetic Properties of Novel
 Ternary Copper Phosphides, A2Cu6P5 (A = Sr, Eu) and EuCu4P3
;
_journal_name_full 'Inorganic Chemistry'
_journal_page_first 8948
_journal_page_last 8955
_journal_paper_doi 10.1021/ic301033h
_journal_volume 51
_journal_year 2012
_chemical_formula_sum 'Cu6 Eu2 P5'
_chemical_formula_weight 840.1
_space_group_IT_number 139
_symmetry_cell_setting tetragonal
_symmetry_space_group_name_Hall '-I 4 2'
_symmetry_space_group_name_H-M 'I 4/m m m'
_cell_angle_alpha 90
_cell_angle_beta 90
_cell_angle_gamma 90
_cell_formula_units_Z 2
_cell_length_a 4.0745
_cell_length_b 4.0745
_cell_length_c 24.6132(3)
_cell_volume 408.617(5)
_computing_publication_material 'Jana2000 (Petricek, Dusek & Palatinus, 2000)'
_computing_structure_refinement 'Jana2000 (Petricek, Dusek & Palatinus, 2000)'
_diffrn_ambient_temperature 293
_diffrn_radiation_type x-ray
_diffrn_radiation_wavelength 1.5406
_exptl_absorpt_coefficient_mu 141.587
_exptl_absorpt_process_details '(Jana2000; Petricek, Dusek & Palatinus, 2000)'
_exptl_crystal_density_diffrn 6.82565
_exptl_crystal_F_000 750
_pd_meas_2theta_range_inc -1
_pd_meas_2theta_range_max 99.995
_pd_meas_2theta_range_min 12.000
_pd_meas_number_of_points 4503
_pd_proc_2theta_range_inc -1
_pd_proc_2theta_range_max 99.995
_pd_proc_2theta_range_min 18.118
_pd_proc_ls_background_function '15 Legendre polynoms'
_pd_proc_ls_pref_orient_corr 'March & Dollase'
_pd_proc_ls_profile_function Pseudo-Voigt
_pd_proc_ls_prof_R_factor 0.0208
_pd_proc_ls_prof_wR_expected 0.0224
_pd_proc_ls_prof_wR_factor 0.0262
_refine_ls_extinction_method none
_refine_ls_number_parameters 51
_refine_ls_R_factor_all 0.0369
_refine_ls_R_factor_gt 0.0303
_refine_ls_shift/su_max 0.0185
_refine_ls_shift/su_mean 0.0023
_refine_ls_weighting_scheme sigma
_refine_ls_wR_factor_gt 0.0229
_refine_ls_wR_factor_ref 0.0232
_cod_data_source_file ic301033h_si_001_3.cif
_cod_data_source_block Eu2Cu6P5
_cod_original_cell_volume 408.609(5)
_cod_original_sg_symbol_Hall '-I 4;-2'
_cod_database_code 4330063

loop_
_symmetry_equiv_pos_site_id
_symmetry_equiv_pos_as_xyz
1 x,y,z
2 -x,-y,z
3 -x,y,-z
4 -y,-x,-z
5 -y,x,z
6 y,-x,z
7 y,x,-z
8 x,-y,-z
9 -x,-y,-z
10 x,y,-z
11 x,-y,z
12 y,x,z
13 y,-x,-z
14 -y,x,-z
15 -y,-x,z
16 -x,y,z
17 1/2+x,1/2+y,1/2+z
18 1/2-x,1/2-y,1/2+z
19 1/2-x,1/2+y,1/2-z
20 1/2-y,1/2-x,1/2-z
21 1/2-y,1/2+x,1/2+z
22 1/2+y,1/2-x,1/2+z
23 1/2+y,1/2+x,1/2-z
24 1/2+x,1/2-y,1/2-z
25 1/2-x,1/2-y,1/2-z
26 1/2+x,1/2+y,1/2-z
27 1/2+x,1/2-y,1/2+z
28 1/2+y,1/2+x,1/2+z
29 1/2+y,1/2-x,1/2-z
30 1/2-y,1/2+x,1/2-z
31 1/2-y,1/2-x,1/2+z
32 1/2-x,1/2+y,1/2+z

loop_
_atom_site_label
_atom_site_type_symbol
_atom_site_fract_x
_atom_site_fract_y
_atom_site_fract_z
_atom_site_adp_type
_atom_site_U_iso_or_equiv
_atom_site_symmetry_multiplicity
_atom_site_occupancy
_atom_site_calc_flag
Eu1 Eu 0 0 0.35104(6) Uiso 0.0048(4) 4 1 d
Cu1 Cu 0.5 0 0.05232(8) Uiso 0.0048(4) 8 1 d
Cu2 Cu 0 0.5 0.25 Uiso 0.0048(4) 4 1 d
P1 P 0 0 0.5 Uiso 0.0048(4) 2 1 d
P2 P 0 0 0.1057(2) Uiso 0.0048(4) 4 1 d
P3 P 0 0 0.1971(2) Uiso 0.0048(4) 4 1 d

loop_
_atom_type_symbol
_atom_type_scat_dispersion_real
_atom_type_scat_dispersion_imag
_atom_type_scat_source
_atom_type_scat_versus_stol_list
Eu -7.663 13.091 'International Tables Vol C Tables  4.2.6.8 and 6.1.1.1'
;
 stol     0.00    0.05    0.10    0.15    0.20    0.25    0.30    0.35    0.40  
  f     63.000  61.552  58.521  55.228  51.847  48.444  45.176  42.160  39.433  
 stol     0.45    0.50    0.55    0.60    0.65    0.70    0.75    0.80    0.85  
  f     36.980  34.761  32.737  30.877  29.161  27.576  26.117  24.781  23.562  
 stol     0.90    0.95    1.00    1.05    1.10    1.15    1.20    1.25    1.30  
  f     22.459  21.462  20.565  19.760  19.035  18.382  17.789  17.248  16.747  
 stol     1.35    1.40    1.45    1.50    1.55    1.60    1.65    1.70    1.75  
  f     16.281  15.841  15.423  15.020  14.629  14.245  13.866  13.494  13.127  
 stol     1.80    1.85    1.90    1.95    2.00    2.05    2.10    2.15    2.20  
  f     12.763  12.401  12.044  11.691  11.345  10.990  10.648  10.318  10.002  
 stol     2.25    2.30    2.35    2.40    2.45    2.50    2.55    2.60    2.65  
  f      9.697   9.404   9.123   8.853   8.595   8.348   8.106   7.876   7.659  
 stol     2.70    2.75    2.80    2.85    2.90    2.95    3.00    3.05    3.10  
  f      7.453   7.258   7.074   6.900   6.735   6.581   6.435   6.303   6.178  
 stol     3.15    3.20    3.25    3.30    3.35    3.40    3.45    3.50    3.55  
  f      6.058   5.945   5.838   5.736   5.639   5.547   5.460   5.378   5.308  
 stol     3.60    3.65    3.70    3.75    3.80    3.85    3.90    3.95    4.00  
  f      5.240   5.174   5.109   5.045   4.984   4.923   4.864   4.806   4.750  
 stol     4.05    4.10    4.15    4.20    4.25    4.30    4.35    4.40    4.45  
  f      4.695   4.641   4.588   4.536   4.485   4.435   4.386   4.338   4.291  
 stol     4.50    4.55    4.60    4.65    4.70    4.75    4.80    4.85    4.90  
  f      4.245   4.199   4.154   4.109   4.066   4.022   3.980   3.937   3.895  
 stol     4.95    5.00    5.05    5.10    5.15    5.20    5.25    5.30    5.35  
  f      3.853   3.812   3.771   3.730   3.689   3.648   3.607   3.566   3.526  
 stol     5.40    5.45    5.50    5.55    5.60    5.65    5.70    5.75    5.80  
  f      3.485   3.444   3.402   3.360   3.319   3.276   3.233   3.190   3.146  
;
Cu -1.996 0.603 'International Tables Vol C Tables  4.2.6.8 and 6.1.1.1'
;
 stol     0.00    0.05    0.10    0.15    0.20    0.25    0.30    0.35    0.40  
  f     29.000  28.448  27.084  25.370  23.540  21.687  19.869  18.133  16.514  
 stol     0.45    0.50    0.55    0.60    0.65    0.70    0.75    0.80    0.85  
  f     15.034  13.707  12.533  11.507  10.621   9.861   9.214   8.663   8.197  
 stol     0.90    0.95    1.00    1.05    1.10    1.15    1.20    1.25    1.30  
  f      7.799   7.460   7.166   6.910   6.681   6.475   6.285   6.108   5.939  
 stol     1.35    1.40    1.45    1.50    1.55    1.60    1.65    1.70    1.75  
  f      5.776   5.617   5.462   5.308   5.156   5.005   4.854   4.705   4.558  
 stol     1.80    1.85    1.90    1.95    2.00    2.05    2.10    2.15    2.20  
  f      4.413   4.269   4.128   3.990   3.855   3.720   3.590   3.465   3.345  
 stol     2.25    2.30    2.35    2.40    2.45    2.50    2.55    2.60    2.65  
  f      3.230   3.119   3.013   2.911   2.814   2.721   2.631   2.546   2.465  
 stol     2.70    2.75    2.80    2.85    2.90    2.95    3.00    3.05    3.10  
  f      2.388   2.314   2.245   2.179   2.116   2.057   2.001   1.949   1.901  
 stol     3.15    3.20    3.25    3.30    3.35    3.40    3.45    3.50    3.55  
  f      1.854   1.810   1.768   1.728   1.691   1.655   1.622   1.590   1.562  
 stol     3.60    3.65    3.70    3.75    3.80    3.85    3.90    3.95    4.00  
  f      1.536   1.510   1.486   1.462   1.439   1.418   1.397   1.377   1.358  
 stol     4.05    4.10    4.15    4.20    4.25    4.30    4.35    4.40    4.45  
  f      1.340   1.322   1.306   1.289   1.274   1.259   1.245   1.232   1.219  
 stol     4.50    4.55    4.60    4.65    4.70    4.75    4.80    4.85    4.90  
  f      1.207   1.195   1.183   1.172   1.162   1.151   1.142   1.132   1.123  
 stol     4.95    5.00    5.05    5.10    5.15    5.20    5.25    5.30    5.35  
  f      1.114   1.105   1.096   1.088   1.080   1.071   1.063   1.055   1.047  
 stol     5.40    5.45    5.50    5.55    5.60    5.65    5.70    5.75    5.80  
  f      1.039   1.031   1.023   1.014   1.006   0.997   0.988   0.979   0.970  
;
P 0.299 0.440 'International Tables Vol C Tables  4.2.6.8 and 6.1.1.1'
;
 stol     0.00    0.05    0.10    0.15    0.20    0.25    0.30    0.35    0.40  
  f     15.000  14.458  13.138  11.629  10.327   9.335   8.600   8.029   7.547  
 stol     0.45    0.50    0.55    0.60    0.65    0.70    0.75    0.80    0.85  
  f      7.103   6.674   6.250   5.829   5.418   5.020   4.640   4.284   3.953  
 stol     0.90    0.95    1.00    1.05    1.10    1.15    1.20    1.25    1.30  
  f      3.649   3.372   3.122   2.898   2.698   2.521   2.364   2.226   2.104  
 stol     1.35    1.40    1.45    1.50    1.55    1.60    1.65    1.70    1.75  
  f      1.997   1.903   1.820   1.747   1.683   1.626   1.575   1.530   1.490  
 stol     1.80    1.85    1.90    1.95    2.00    2.05    2.10    2.15    2.20  
  f      1.453   1.420   1.389   1.359   1.333   1.338   1.338   1.334   1.327  
 stol     2.25    2.30    2.35    2.40    2.45    2.50    2.55    2.60    2.65  
  f      1.316   1.303   1.286   1.267   1.245   1.222   1.186   1.152   1.120  
 stol     2.70    2.75    2.80    2.85    2.90    2.95    3.00    3.05    3.10  
  f      1.090   1.062   1.035   1.010   0.986   0.963   0.942   0.925   0.908  
 stol     3.15    3.20    3.25    3.30    3.35    3.40    3.45    3.50    3.55  
  f      0.891   0.874   0.857   0.841   0.825   0.808   0.793   0.777   0.761  
 stol     3.60    3.65    3.70    3.75    3.80    3.85    3.90    3.95    4.00  
  f      0.746   0.731   0.716   0.701   0.687   0.673   0.659   0.645   0.632  
 stol     4.05    4.10    4.15    4.20    4.25    4.30    4.35    4.40    4.45  
  f      0.619   0.606   0.593   0.581   0.568   0.557   0.545   0.533   0.522  
 stol     4.50    4.55    4.60    4.65    4.70    4.75    4.80    4.85    4.90  
  f      0.511   0.500   0.489   0.479   0.468   0.458   0.448   0.439   0.429  
 stol     4.95    5.00    5.05    5.10    5.15    5.20    5.25    5.30    5.35  
  f      0.420   0.411   0.402   0.394   0.385   0.377   0.369   0.361   0.353  
 stol     5.40    5.45    5.50    5.55    5.60    5.65    5.70    5.75    5.80  
  f      0.345   0.338   0.331   0.324   0.317   0.310   0.304   0.297   0.291  
;

loop_
_geom_bond_atom_site_label_1
_geom_bond_atom_site_label_2
_geom_bond_site_symmetry_2
_geom_bond_distance
_geom_bond_publ_flag
Cu1 Cu1 9_655 2.575(3) yes
Cu1 Cu1 12_545 2.8811 yes
Cu1 Cu1 12_555 2.8811 yes
Cu1 Cu1 12_645 2.8811 yes
Cu1 Cu1 12_655 2.8811 yes
Cu1 P1 17_544 2.4100(10) yes
Cu1 P1 17_554 2.4100(10) yes
Cu1 P2 . 2.424(3) yes
Cu1 P2 1_655 2.424(3) yes
Cu2 Cu2 25_455 2.8811 yes
Cu2 Cu2 25_465 2.8811 yes
Cu2 Cu2 25_555 2.8811 yes
Cu2 Cu2 25_565 2.8811 yes
Cu2 P3 . 2.417(3) yes
Cu2 P3 1_565 2.417(3) yes
Cu2 P3 25_455 2.417(3) yes
Cu2 P3 25_555 2.417(3) yes
P2 P3 . 2.252(7) yes
